data_4060742
loop_
_publ_author_name
' Lucas, Nigel T. '
' Notaras, Eleni G.A. '
' Petrie, Simon '
' Stranger, Robert '
' Humphrey, Mark G. '

_publ_section_title
;
Mixed-Metal Cluster Chemistry. 22. Synthesis, Crystallographic,
Electrochemical and Theoretical Studies of Alkyne-coordinated
Group 6-iridium Clusters Linked by Phenyleneethylene Groups
;
_journal_name_full Organometallics
_journal_year 2003
_chemical_formula_moiety 'C72 H62 Ir4 Mo4 O16 '
_chemical_formula_sum 'C72 H62 Ir4 Mo4 O16'
_chemical_formula_weight 2335.91
_space_group_IT_number 14
_symmetry_cell_setting monoclinic
_symmetry_space_group_name_Hall '-P 2ybc'
_symmetry_space_group_name_H-M 'P 1 21/c 1'
_cell_angle_alpha 90
_cell_angle_beta 101.8589(8)
_cell_angle_gamma 90
_cell_formula_units_Z 2
_cell_length_a 9.8756(2)
_cell_length_b 18.4541(3)
_cell_length_c 19.2548(3)
_cell_measurement_temperature 473.2
_cell_volume 3434.20(9)
_diffrn_ambient_temperature 200
_exptl_crystal_density_diffrn 2.259
_cod_original_sg_symbol_H-M 'P 21/c'
_cod_original_formula_sum 'C72 H62 Ir4 Mo4 O16 '
_cod_database_code 4060742

loop_
_symmetry_equiv_pos_as_xyz
'  +x,  +y,  +z'
'  -x,1/2+y,1/2-z'
'  -x,  -y,  -z'
'  +x,1/2-y,1/2+z'

loop_
_atom_site_label
_atom_site_fract_x
_atom_site_fract_y
_atom_site_fract_z
_atom_site_U_iso_or_equiv
_atom_site_occupancy
_atom_site_refinement_flags
_atom_site_adp_type
_atom_site_calc_flag
_atom_site_calc_attached_atom
Ir(1) 0.21809(6) 0.22414(4) 0.64586(4) 0.0708(2) 1.000 . Uani d ?
Ir(2) 0.32890(7) 0.19614(4) 0.78267(4) 0.0654(2) 1.000 . Uani d ?
Mo(1) 0.1995(1) 0.3298(1) 0.75046(8) 0.0718(5) 1.000 . Uani d ?
Mo(2) 0.5048(1) 0.20191(8) 0.68508(8) 0.0647(5) 1.000 . Uani d ?
O(1) 0.132(2) 0.258(1) 0.4878(8) 0.162(8) 1.000 . Uani d ?
O(2) 0.003(2) 0.1036(9) 0.6381(9) 0.126(6) 1.000 . Uani d ?
O(3) 0.428(2) 0.1988(8) 0.9391(9) 0.107(6) 1.000 . Uani d ?
O(4) 0.179(2) 0.053(1) 0.7946(9) 0.151(8) 1.000 . Uani d ?
O(5) -0.055(1) 0.3205(9) 0.6236(7) 0.104(5) 1.000 . Uani d ?
O(6) 0.038(1) 0.2200(9) 0.8245(7) 0.103(5) 1.000 . Uani d ?
O(7) 0.343(1) 0.0938(8) 0.5734(8) 0.102(5) 1.000 . Uani d ?
O(8) 0.540(1) 0.0712(8) 0.7815(8) 0.102(5) 1.000 . Uani d ?
C(1) 0.165(2) 0.253(1) 0.543(1) 0.105(8) 1.000 . Uani d ?
C(2) 0.079(2) 0.149(2) 0.640(1) 0.110(9) 1.000 . Uani d ?
C(3) 0.395(2) 0.198(1) 0.880(1) 0.092(8) 1.000 . Uani d ?
C(4) 0.236(2) 0.107(1) 0.790(1) 0.103(9) 1.000 . Uani d ?
C(5) 0.045(2) 0.309(1) 0.663(1) 0.112(9) 1.000 . Uani d ?
C(6) 0.125(2) 0.248(1) 0.799(1) 0.092(7) 1.000 . Uani d ?
C(7) 0.374(2) 0.138(1) 0.613(1) 0.088(7) 1.000 . Uani d ?
C(8) 0.502(2) 0.125(1) 0.754(1) 0.073(6) 1.000 . Uani d ?
C(9) 0.119(4) 0.384(2) 0.845(2) 0.14(1) 1.000 . Uani d ?
C(10) 0.032(2) 0.405(2) 0.777(2) 0.13(1) 1.000 . Uani d ?
C(11) 0.100(2) 0.447(1) 0.735(1) 0.107(9) 1.000 . Uani d ?
C(12) 0.237(3) 0.449(1) 0.778(2) 0.11(1) 1.000 . Uani d ?
C(13) 0.251(4) 0.415(2) 0.843(2) 0.14(1) 1.000 . Uani d ?
C(14) 0.345(4) 0.411(2) 0.896(2) 0.16(1) 1.000 . Uani d ?
C(15) 0.716(3) 0.146(2) 0.685(2) 0.12(1) 1.000 . Uani d ?
C(16) 0.737(2) 0.223(3) 0.709(2) 0.17(2) 1.000 . Uani d ?
C(17) 0.691(3) 0.264(2) 0.668(3) 0.17(2) 1.000 . Uani d ?
C(18) 0.644(3) 0.236(3) 0.606(2) 0.14(1) 1.000 . Uani d ?
C(19) 0.659(2) 0.161(2) 0.617(2) 0.103(9) 1.000 . Uani d ?
C(20) 0.635(3) 0.104(3) 0.558(2) 0.24(2) 1.000 . Uani d ?
C(21) 0.192(6) 0.623(3) 0.544(3) 0.29(2) 1.000 . Uiso d ?
C(22) 0.144(5) 0.561(3) 0.525(3) 0.25(2) 1.000 . Uiso d ?
C(23) 0.240(4) 0.520(2) 0.502(2) 0.19(1) 1.000 . Uiso d ?
C(24) 0.348(3) 0.467(1) 0.542(1) 0.112(9) 1.000 . Uani d ?
C(25) 0.298(2) 0.419(1) 0.598(1) 0.107(8) 1.000 . Uani d ?
C(26) 0.403(2) 0.363(1) 0.6298(9) 0.073(6) 1.000 . Uani d ?
C(27) 0.367(2) 0.3038(9) 0.6791(9) 0.067(5) 1.000 . Uani d ?
C(28) 0.426(1) 0.2896(9) 0.7521(8) 0.059(5) 1.000 . Uani d ?
C(29) 0.543(2) 0.3334(9) 0.7979(8) 0.059(5) 1.000 . Uani d ?
C(30) 0.569(1) 0.4055(9) 0.7892(8) 0.060(5) 1.000 . Uani d ?
C(31) 0.674(2) 0.4410(8) 0.8324(8) 0.062(5) 1.000 . Uani d ?
C(32) 0.761(2) 0.4081(8) 0.8894(9) 0.063(5) 1.000 . Uani d ?
C(33) 0.740(2) 0.335(1) 0.8988(9) 0.081(6) 1.000 . Uani d ?
C(34) 0.631(2) 0.2968(9) 0.8532(9) 0.072(5) 1.000 . Uani d ?
C(35) 0.867(2) 0.4449(9) 0.9375(8) 0.062(5) 1.000 . Uani d ?
C(36) 0.952(2) 0.4795(9) 0.9761(8) 0.064(5) 1.000 . Uani d ?
H(9) 0.0934 0.3560 0.8823 0.165 1.000 . Uiso c ?
H(10) -0.0627 0.3918 0.7629 0.162 1.000 . Uiso c ?
H(11) 0.0650 0.4686 0.6903 0.128 1.000 . Uiso c ?
H(12) 0.3124 0.4719 0.7628 0.131 1.000 . Uiso c ?
H(14c) 0.3638 0.3615 0.9082 0.193 1.000 . Uiso c ?
H(14b) 0.4254 0.4335 0.8869 0.193 1.000 . Uiso c ?
H(14a) 0.3165 0.4348 0.9346 0.193 1.000 . Uiso c ?
H(15) 0.7354 0.1009 0.7091 0.145 1.000 . Uiso c ?
H(16) 0.7859 0.2362 0.7549 0.199 1.000 . Uiso c ?
H(17) 0.6858 0.3139 0.6780 0.210 1.000 . Uiso c ?
H(18) 0.6075 0.2614 0.5635 0.170 1.000 . Uiso c ?
H(20c) 0.5782 0.0663 0.5703 0.283 1.000 . Uiso c ?
H(20b) 0.5895 0.1259 0.5150 0.283 1.000 . Uiso c ?
H(20a) 0.7208 0.0846 0.5528 0.283 1.000 . Uiso c ?
H(21a) 0.1261 0.6493 0.5640 0.346 1.000 . Uiso c ?
H(21c) 0.2751 0.6181 0.5783 0.346 1.000 . Uiso c ?
H(21b) 0.2094 0.6485 0.5039 0.346 1.000 . Uiso c ?
H(22a) 0.1173 0.5378 0.5643 0.304 1.000 . Uiso c ?
H(22b) 0.0649 0.5662 0.4877 0.304 1.000 . Uiso c ?
H(23a) 0.1870 0.4908 0.4654 0.227 1.000 . Uiso c ?
H(23b) 0.2932 0.5536 0.4822 0.227 1.000 . Uiso c ?
H(24a) 0.3756 0.4355 0.5087 0.135 1.000 . Uiso c ?
H(24b) 0.4249 0.4942 0.5660 0.135 1.000 . Uiso c ?
H(25b) 0.2803 0.4497 0.6349 0.128 1.000 . Uiso c ?
H(25a) 0.2152 0.3955 0.5759 0.128 1.000 . Uiso c ?
H(26a) 0.4291 0.3388 0.5912 0.087 1.000 . Uiso c ?
H(26b) 0.4797 0.3887 0.6562 0.087 1.000 . Uiso c ?
H(30) 0.5109 0.4314 0.7519 0.072 1.000 . Uiso c ?
H(31) 0.6881 0.4906 0.8232 0.075 1.000 . Uiso c ?
H(33) 0.7993 0.3098 0.9362 0.097 1.000 . Uiso c ?
H(34) 0.6181 0.2466 0.8603 0.086 1.000 . Uiso c ?

loop_
_atom_site_aniso_label
_atom_site_aniso_U_11
_atom_site_aniso_U_22
_atom_site_aniso_U_33
_atom_site_aniso_U_12
_atom_site_aniso_U_13
_atom_site_aniso_U_23
Ir(1) 0.0511(4) 0.1001(6) 0.0612(4) -0.0178(3) 0.0118(3) -0.0227(4)
Ir(2) 0.0619(4) 0.0707(5) 0.0645(5) -0.0204(3) 0.0149(3) -0.0131(3)
Mo(1) 0.0562(9) 0.091(1) 0.069(1) 0.0002(7) 0.0148(7) -0.0159(9)
Mo(2) 0.0512(8) 0.069(1) 0.075(1) -0.0091(7) 0.0162(7) -0.0099(8)
O(1) 0.13(1) 0.31(3) 0.044(9) 0.03(2) 0.002(9) 0.00(1)
O(2) 0.09(1) 0.13(1) 0.17(2) -0.062(9) 0.06(1) -0.09(1)
O(3) 0.09(1) 0.13(1) 0.10(1) -0.034(8) 0.004(9) 0.00(1)
O(4) 0.18(2) 0.12(1) 0.16(2) -0.10(1) 0.05(1) -0.02(1)
O(5) 0.048(7) 0.17(1) 0.08(1) 0.013(8) -0.007(7) 0.010(9)
O(6) 0.075(8) 0.16(1) 0.081(9) 0.000(8) 0.029(7) 0.007(9)
O(7) 0.10(1) 0.10(1) 0.11(1) -0.033(8) 0.032(8) -0.061(9)
O(8) 0.093(9) 0.08(1) 0.13(1) -0.001(8) 0.023(8) 0.017(9)
C(1) 0.09(1) 0.16(2) 0.08(2) -0.03(1) 0.03(1) -0.04(1)
C(2) 0.07(1) 0.17(2) 0.10(2) -0.04(1) 0.04(1) -0.07(2)
C(3) 0.10(2) 0.09(2) 0.08(1) -0.02(1) 0.00(1) -0.02(1)
C(4) 0.11(2) 0.07(1) 0.14(2) -0.04(1) 0.05(1) -0.01(1)
C(5) 0.08(1) 0.19(3) 0.07(1) -0.02(2) 0.04(1) -0.01(1)
C(6) 0.09(1) 0.13(2) 0.06(1) -0.04(1) 0.03(1) -0.03(1)
C(7) 0.07(1) 0.10(2) 0.10(2) -0.02(1) 0.03(1) -0.02(1)
C(8) 0.07(1) 0.06(1) 0.09(1) -0.005(9) 0.008(9) 0.01(1)
C(9) 0.17(3) 0.15(3) 0.11(2) 0.02(2) 0.06(2) -0.03(2)
C(10) 0.09(2) 0.12(2) 0.20(3) 0.02(2) 0.06(2) -0.07(2)
C(11) 0.08(2) 0.11(2) 0.15(2) 0.02(1) 0.06(2) 0.00(2)
C(12) 0.10(2) 0.07(2) 0.16(3) 0.01(1) 0.04(2) -0.04(2)
C(13) 0.18(3) 0.09(2) 0.10(2) 0.01(2) -0.05(2) -0.05(2)
C(14) 0.15(3) 0.16(3) 0.17(3) 0.02(2) 0.04(2) -0.03(2)
C(15) 0.08(2) 0.16(3) 0.13(2) 0.07(2) 0.06(2) 0.08(2)
C(16) 0.02(1) 0.32(6) 0.15(3) -0.02(2) 0.02(1) -0.10(3)
C(17) 0.08(2) 0.09(2) 0.34(7) -0.01(2) -0.01(3) 0.00(3)
C(18) 0.08(2) 0.17(4) 0.19(3) 0.02(2) 0.07(2) 0.09(3)
C(19) 0.06(1) 0.15(2) 0.11(2) -0.01(1) 0.04(1) -0.04(2)
C(20) 0.12(2) 0.37(6) 0.25(4) -0.07(3) 0.12(3) -0.15(4)
C(24) 0.14(2) 0.12(2) 0.08(1) 0.01(2) 0.04(1) 0.03(1)
C(25) 0.09(1) 0.10(2) 0.12(2) 0.00(1) 0.01(1) 0.04(1)
C(26) 0.06(1) 0.08(1) 0.08(1) -0.009(9) 0.016(9) 0.00(1)
C(27) 0.06(1) 0.08(1) 0.06(1) -0.008(8) 0.011(8) -0.038(9)
C(28) 0.040(8) 0.07(1) 0.06(1) -0.004(7) 0.000(7) 0.007(8)
C(29) 0.064(9) 0.07(1) 0.044(9) -0.012(8) 0.001(7) -0.005(8)
C(30) 0.054(9) 0.06(1) 0.07(1) -0.013(7) 0.009(7) -0.010(8)
C(31) 0.07(1) 0.05(1) 0.06(1) -0.011(8) 0.005(8) -0.002(8)
C(32) 0.056(9) 0.04(1) 0.09(1) -0.015(7) 0.013(9) -0.020(9)
C(33) 0.07(1) 0.10(2) 0.06(1) 0.00(1) -0.004(9) 0.01(1)
C(34) 0.06(1) 0.06(1) 0.08(1) -0.015(8) -0.017(9) -0.005(9)
C(35) 0.06(1) 0.07(1) 0.050(9) -0.021(8) 0.006(8) -0.010(8)
C(36) 0.06(1) 0.06(1) 0.06(1) -0.020(8) 0.008(8) -0.008(8)

loop_
_geom_bond_atom_site_label_1
_geom_bond_atom_site_label_2
_geom_bond_distance
_geom_bond_site_symmetry_1
_geom_bond_site_symmetry_2
_geom_bond_publ_flag
Ir(1) Ir(2) 2.687(1) . . yes
Ir(1) Mo(1) 2.837(2) . . yes
Ir(1) Mo(2) 2.807(2) . . yes
Ir(1) C(1) 2.01(2) . . yes
Ir(1) C(2) 1.93(2) . . yes
Ir(1) C(5) 2.39(2) . . yes
Ir(1) C(7) 2.39(2) . . yes
Ir(1) C(27) 2.09(2) . . yes
Ir(2) Mo(1) 2.789(2) . . yes
Ir(2) Mo(2) 2.811(2) . . yes
Ir(2) C(3) 1.85(2) . . yes
Ir(2) C(4) 1.91(2) . . yes
Ir(2) C(6) 2.31(2) . . yes
Ir(2) C(8) 2.31(2) . . yes
Ir(2) C(28) 2.12(2) . . yes
Mo(1) C(5) 2.05(2) . . yes
Mo(1) C(6) 2.00(2) . . yes
Mo(1) C(9) 2.36(2) . . yes
Mo(1) C(10) 2.30(2) . . yes
Mo(1) C(11) 2.37(2) . . yes
Mo(1) C(12) 2.27(2) . . yes
Mo(1) C(13) 2.34(2) . . yes
Mo(1) C(27) 2.41(2) . . yes
Mo(1) C(28) 2.35(1) . . yes
Mo(2) C(7) 2.06(2) . . yes
Mo(2) C(8) 1.95(2) . . yes
Mo(2) C(15) 2.33(2) . . yes
Mo(2) C(16) 2.28(2) . . yes
Mo(2) C(17) 2.24(4) . . yes
Mo(2) C(18) 2.33(2) . . yes
Mo(2) C(19) 2.33(2) . . yes
Mo(2) C(27) 2.31(2) . . yes
Mo(2) C(28) 2.30(2) . . yes
O(1) C(1) 1.05(2) . . yes
O(2) C(2) 1.13(2) . . yes
O(3) C(3) 1.12(2) . . yes
O(4) C(4) 1.15(2) . . yes
O(5) C(5) 1.14(2) . . yes
O(6) C(6) 1.18(2) . . yes
O(7) C(7) 1.11(2) . . yes
O(8) C(8) 1.15(2) . . yes
C(9) C(10) 1.47(4) . . yes
C(9) C(13) 1.43(4) . . yes
C(9) H(9) 0.95 . . no
C(10) C(11) 1.38(4) . . yes
C(10) H(10) 0.95 . . no
C(11) C(12) 1.43(3) . . yes
C(11) H(11) 0.95 . . no
C(12) C(13) 1.38(4) . . yes
C(12) H(12) 0.95 . . no
C(13) C(14) 1.24(4) . . yes
C(14) H(14c) 0.95 . . no
C(14) H(14b) 0.95 . . no
C(14) H(14a) 0.95 . . no
C(15) C(16) 1.51(5) . . yes
C(15) C(19) 1.34(3) . . yes
C(15) H(15) 0.95 . . no
C(16) C(17) 1.11(5) . . yes
C(16) H(16) 0.95 . . no
C(17) C(18) 1.28(5) . . yes
C(17) H(17) 0.95 . . no
C(18) C(19) 1.41(4) . . yes
C(18) H(18) 0.95 . . no
C(19) C(20) 1.53(4) . . yes
C(20) H(20c) 0.95 . . no
C(20) H(20b) 0.95 . . no
C(20) H(20a) 0.95 . . no
C(21) C(22) 1.26(7) . . yes
C(21) H(21a) 0.95 . . no
C(21) H(21c) 0.95 . . no
C(21) H(21b) 0.95 . . no
C(22) C(23) 1.36(5) . . yes
C(22) H(22a) 0.95 . . no
C(22) H(22b) 0.95 . . no
C(23) C(24) 1.53(4) . . yes
C(23) H(23a) 0.95 . . no
C(23) H(23b) 0.95 . . no
C(24) C(25) 1.54(3) . . yes
C(24) H(24a) 0.95 . . no
C(24) H(24b) 0.95 . . no
C(25) C(26) 1.50(3) . . yes
C(25) H(25b) 0.95 . . no
C(25) H(25a) 0.95 . . no
C(26) C(27) 1.54(2) . . yes
C(26) H(26a) 0.95 . . no
C(26) H(26b) 0.95 . . no
C(27) C(28) 1.43(2) . . yes
C(28) C(29) 1.53(2) . . yes
C(29) C(30) 1.37(2) . . yes
C(29) C(34) 1.40(2) . . yes
C(30) C(31) 1.36(2) . . yes
C(30) H(30) 0.95 . . no
C(31) C(32) 1.39(2) . . yes
C(31) H(31) 0.95 . . no
C(32) C(33) 1.38(2) . . yes
C(32) C(35) 1.42(2) . . yes
C(33) C(34) 1.43(2) . . yes
C(33) H(33) 0.95 . . no
C(34) H(34) 0.95 . . no
C(35) C(36) 1.19(2) . . yes
C(36) C(36) 1.40(3) . 3_767 yes
